data_4068072
loop_
_publ_author_name
'Thakur, Arunabha'
'Ghosh, Sundargopal'

_publ_section_title
;
 An Efficient Ferrocene Derivative as a Chromogenic, Optical, and
 Electrochemical Receptor for Selective Recognition of Mercury(II) in an
 Aqueous Environment
;
_journal_issue 3
_journal_name_full Organometallics
_journal_page_first 819
_journal_paper_doi 10.1021/om201073g
_journal_volume 31
_journal_year 2012
_chemical_formula_sum 'C23 H23 Fe N3 O3'
_chemical_formula_weight 445.29
_chemical_name_systematic
; 
 ? 
;
_space_group_IT_number 15
_symmetry_cell_setting monoclinic
_symmetry_space_group_name_Hall '-C 2yc'
_symmetry_space_group_name_H-M 'C 1 2/c 1'
_atom_sites_solution_hydrogens geom
_atom_sites_solution_primary direct
_atom_sites_solution_secondary difmap
_audit_creation_method SHELXL-97
_cell_angle_alpha 90.00
_cell_angle_beta 125.257(3)
_cell_angle_gamma 90.00
_cell_formula_units_Z 16
_cell_length_a 49.128(3)
_cell_length_b 5.7090(3)
_cell_length_c 36.0273(17)
_cell_measurement_temperature 298(2)
_cell_volume 8251.2(8)
_computing_cell_refinement 'Bruker Apex II'
_computing_data_collection 'Bruker Apex II'
_computing_data_reduction SAINT
_computing_molecular_graphics 'Mercury 2.4'
_computing_publication_material Shelxl-97
_computing_structure_refinement 'SHELXL-97 (Sheldrick, 1997)'
_computing_structure_solution 'SHELXS-97 (Sheldrick, 1990)'
_diffrn_ambient_temperature 293(2)
_diffrn_detector_area_resol_mean 3
_diffrn_measured_fraction_theta_full 0.998
_diffrn_measured_fraction_theta_max 0.998
_diffrn_measurement_device_type 'Bruker Apex II'
_diffrn_measurement_method 'Omega scan'
_diffrn_radiation_monochromator graphite
_diffrn_radiation_source 'fine-focus sealed tube'
_diffrn_radiation_type MoK\a
_diffrn_radiation_wavelength 0.71073
_diffrn_reflns_av_R_equivalents 0.0476
_diffrn_reflns_av_sigmaI/netI 0.0738
_diffrn_reflns_limit_h_max 58
_diffrn_reflns_limit_h_min -49
_diffrn_reflns_limit_k_max 5
_diffrn_reflns_limit_k_min -6
_diffrn_reflns_limit_l_max 38
_diffrn_reflns_limit_l_min -42
_diffrn_reflns_number 29688
_diffrn_reflns_theta_full 25.00
_diffrn_reflns_theta_max 25.00
_diffrn_reflns_theta_min 3.41
_exptl_absorpt_coefficient_mu 0.761
_exptl_absorpt_correction_T_max 0.9629
_exptl_absorpt_correction_T_min 0.8151
_exptl_absorpt_correction_type multi-scan
_exptl_absorpt_process_details sadabs
_exptl_crystal_colour yellow
_exptl_crystal_density_diffrn 1.434
_exptl_crystal_density_method 'not measured'
_exptl_crystal_description plate
_exptl_crystal_F_000 3712
_exptl_crystal_size_max 0.28
_exptl_crystal_size_mid 0.19
_exptl_crystal_size_min 0.05
_refine_diff_density_max 0.461
_refine_diff_density_min -0.264
_refine_diff_density_rms 0.042
_refine_ls_extinction_method none
_refine_ls_goodness_of_fit_ref 0.954
_refine_ls_hydrogen_treatment mixed
_refine_ls_matrix_type full
_refine_ls_number_parameters 725
_refine_ls_number_reflns 7263
_refine_ls_number_restraints 0
_refine_ls_restrained_S_all 0.954
_refine_ls_R_factor_all 0.0705
_refine_ls_R_factor_gt 0.0355
_refine_ls_shift/su_max 0.063
_refine_ls_shift/su_mean 0.003
_refine_ls_structure_factor_coef Fsqd
_refine_ls_weighting_details 'calc w=1/[\s^2^(Fo^2^)+(0.0125P)^2^+0.0000P] where P=(Fo^2^+2Fc^2^)/3'
_refine_ls_weighting_scheme calc
_refine_ls_wR_factor_gt 0.0474
_refine_ls_wR_factor_ref 0.0496
_reflns_number_gt 4365
_reflns_number_total 7263
_reflns_threshold_expression >2sigma(I)
_cod_data_source_file om201073g_si_002.cif
_cod_data_source_block iitm091
_cod_original_sg_symbol_H-M C2/c
_cod_database_code 4068072

loop_
_symmetry_equiv_pos_as_xyz
'x, y, z'
'-x, y, -z+1/2'
'x+1/2, y+1/2, z'
'-x+1/2, y+1/2, -z+1/2'
'-x, -y, -z'
'x, -y, z-1/2'
'-x+1/2, -y+1/2, -z'
'x+1/2, -y+1/2, z-1/2'

loop_
_atom_site_label
_atom_site_type_symbol
_atom_site_fract_x
_atom_site_fract_y
_atom_site_fract_z
_atom_site_U_iso_or_equiv
_atom_site_adp_type
_atom_site_occupancy
_atom_site_symmetry_multiplicity
_atom_site_calc_flag
Fe1 Fe 0.015434(8) 0.16243(5) 0.161782(11) 0.03612(10) Uani 1 1 d
O1 O 0.03955(4) 0.1664(3) 0.06333(6) 0.0638(5) Uani 1 1 d
O2 O 0.14706(5) 0.2427(4) 0.03986(7) 0.0905(8) Uani 1 1 d
O3 O 0.16818(4) -0.0737(3) 0.02819(6) 0.0622(5) Uani 1 1 d
N1 N 0.04786(6) 0.2775(4) -0.02775(8) 0.0719(7) Uani 1 1 d
N2 N 0.06905(6) 0.1748(4) -0.03334(8) 0.0730(7) Uani 1 1 d
N3 N 0.08649(5) 0.0238(4) 0.00084(8) 0.0567(6) Uani 1 1 d
C1 C 0.01808(8) 0.2256(6) 0.07705(11) 0.0540(8) Uani 1 1 d
C2 C 0.03005(10) 0.2735(7) 0.02312(13) 0.0700(10) Uani 1 1 d
C3 C 0.05197(6) 0.1923(5) 0.00966(10) 0.0529(7) Uani 1 1 d
C4 C 0.07671(8) 0.0317(6) 0.02849(11) 0.0587(8) Uani 1 1 d
C5 C 0.11372(8) -0.1015(6) 0.00528(14) 0.0632(9) Uani 1 1 d
C6 C 0.14471(7) 0.0478(6) 0.02708(9) 0.0598(8) Uani 1 1 d
C7 C 0.19981(8) 0.0434(6) 0.04669(14) 0.0656(9) Uani 1 1 d
C8 C 0.22584(6) -0.1391(5) 0.06255(11) 0.0551(7) Uani 1 1 d
C9 C 0.22674(9) -0.2738(7) 0.03191(14) 0.0851(12) Uani 1 1 d
C10 C 0.25000(12) -0.4532(8) 0.0465(2) 0.1021(14) Uani 1 1 d
C11 C 0.27167(10) -0.4955(7) 0.0914(2) 0.0900(13) Uani 1 1 d
C12 C 0.27130(9) -0.3593(7) 0.12193(17) 0.0806(11) Uani 1 1 d
C13 C 0.24860(7) -0.1812(7) 0.10784(12) 0.0652(8) Uani 1 1 d
C14 C 0.03373(6) 0.1424(4) 0.12381(8) 0.0375(6) Uani 1 1 d
C15 C 0.05574(6) 0.2678(4) 0.16391(10) 0.0444(7) Uani 1 1 d
C16 C 0.06599(6) 0.1258(4) 0.20139(10) 0.0449(7) Uani 1 1 d
C17 C 0.05061(6) -0.0931(4) 0.18483(10) 0.0447(7) Uani 1 1 d
C18 C 0.03079(6) -0.0835(4) 0.13696(10) 0.0410(7) Uani 1 1 d
C19 C -0.00958(9) 0.4457(6) 0.16054(16) 0.0674(11) Uani 1 1 d
C20 C 0.00216(9) 0.3151(7) 0.19972(15) 0.0670(10) Uani 1 1 d
C21 C -0.01204(8) 0.0947(6) 0.18596(14) 0.0582(9) Uani 1 1 d
C22 C -0.03232(7) 0.0893(6) 0.13907(13) 0.0575(9) Uani 1 1 d
C23 C -0.03078(8) 0.3068(7) 0.12326(13) 0.0612(8) Uani 1 1 d
H1A H -0.0042(5) 0.149(3) 0.0536(7) 0.043(7) Uiso 1 1 d
H1B H 0.0170(5) 0.381(3) 0.0772(7) 0.034(7) Uiso 1 1 d
H2A H 0.0339(6) 0.440(4) 0.0315(8) 0.075(10) Uiso 1 1 d
H2B H 0.0086(8) 0.199(5) 0.0055(12) 0.133(15) Uiso 1 1 d
H3 H 0.0856(6) -0.052(4) 0.0520(9) 0.074(10) Uiso 1 1 d
H5A H 0.1075(6) -0.145(4) -0.0233(10) 0.081(11) Uiso 1 1 d
H5B H 0.1193(6) -0.234(4) 0.0232(9) 0.068(10) Uiso 1 1 d
H7A H 0.2040(5) 0.157(4) 0.0682(8) 0.050(8) Uiso 1 1 d
H7B H 0.1970(6) 0.144(4) 0.0241(8) 0.062(9) Uiso 1 1 d
H9 H 0.2142(6) -0.235(4) 0.0027(9) 0.060(10) Uiso 1 1 d
H10 H 0.2494(7) -0.523(5) 0.0227(11) 0.095(12) Uiso 1 1 d
H11 H 0.2870(8) -0.616(5) 0.1014(12) 0.127(14) Uiso 1 1 d
H12 H 0.2848(7) -0.390(4) 0.1502(10) 0.074(12) Uiso 1 1 d
H13 H 0.2497(7) -0.086(5) 0.1293(10) 0.094(12) Uiso 1 1 d
H15 H 0.0613(4) 0.417(3) 0.1645(6) 0.032(6) Uiso 1 1 d
H16 H 0.0791(5) 0.171(3) 0.2322(7) 0.035(6) Uiso 1 1 d
H17 H 0.0532(5) -0.226(3) 0.2033(7) 0.037(6) Uiso 1 1 d
H18 H 0.0168(5) -0.205(3) 0.1168(7) 0.035(6) Uiso 1 1 d
H19 H -0.0049(6) 0.586(4) 0.1597(8) 0.055(9) Uiso 1 1 d
H20 H 0.0146(8) 0.354(5) 0.2261(11) 0.117(16) Uiso 1 1 d
H21 H -0.0089(5) -0.027(4) 0.2039(8) 0.053(8) Uiso 1 1 d
H22 H -0.0442(6) -0.044(4) 0.1219(8) 0.067(8) Uiso 1 1 d
H23 H -0.0414(7) 0.337(4) 0.0928(10) 0.082(11) Uiso 1 1 d
Fe2 Fe 0.119299(8) 0.69024(5) 0.368928(12) 0.03852(11) Uani 1 1 d
O4 O 0.14656(4) 0.3000(3) 0.29043(6) 0.0480(4) Uani 1 1 d
O5 O 0.27399(5) 0.7670(4) 0.34988(7) 0.1008(8) Uani 1 1 d
O6 O 0.28286(4) 1.0939(3) 0.32583(6) 0.0641(6) Uani 1 1 d
N4 N 0.21211(4) 0.7144(3) 0.26841(6) 0.0332(5) Uani 1 1 d
N5 N 0.21690(5) 0.4888(3) 0.26385(7) 0.0471(6) Uani 1 1 d
N6 N 0.19193(5) 0.3720(3) 0.25862(7) 0.0459(5) Uani 1 1 d
C24 C 0.15367(7) 0.4389(5) 0.32822(10) 0.0461(7) Uani 1 1 d
C25 C 0.14044(7) 0.4371(5) 0.25365(10) 0.0448(7) Uani 1 1 d
C26 C 0.17141(5) 0.5234(4) 0.26013(7) 0.0326(6) Uani 1 1 d
C27 C 0.18431(6) 0.7401(4) 0.26660(8) 0.0358(7) Uani 1 1 d
C28 C 0.23552(7) 0.8873(4) 0.27391(10) 0.0400(7) Uani 1 1 d
C29 C 0.26607(6) 0.9050(4) 0.32143(10) 0.0454(7) Uani 1 1 d
C30 C 0.31289(8) 1.1500(9) 0.37092(12) 0.0806(12) Uani 1 1 d
C31 C 0.34058(6) 1.1994(5) 0.36586(8) 0.0439(6) Uani 1 1 d
C32 C 0.34127(9) 1.4049(6) 0.34684(10) 0.0609(9) Uani 1 1 d
C33 C 0.36717(13) 1.4491(8) 0.34249(12) 0.0789(12) Uani 1 1 d
C34 C 0.39134(12) 1.2871(11) 0.35742(15) 0.0912(16) Uani 1 1 d
C35 C 0.39067(10) 1.0859(9) 0.37631(14) 0.0890(13) Uani 1 1 d
C36 C 0.36573(9) 1.0426(6) 0.38082(11) 0.0686(9) Uani 1 1 d
C37 C 0.12330(6) 0.5372(4) 0.32141(8) 0.0364(6) Uani 1 1 d
C38 C 0.11026(7) 0.7655(4) 0.30761(8) 0.0438(7) Uani 1 1 d
C39 C 0.08054(7) 0.7788(5) 0.30468(9) 0.0516(8) Uani 1 1 d
C40 C 0.07495(7) 0.5615(5) 0.31641(10) 0.0511(8) Uani 1 1 d
C41 C 0.10072(7) 0.4103(5) 0.32641(9) 0.0442(7) Uani 1 1 d
C42 C 0.16551(7) 0.7016(5) 0.42878(9) 0.0542(7) Uani 1 1 d
C43 C 0.15211(7) 0.9284(5) 0.41482(9) 0.0528(8) Uani 1 1 d
C44 C 0.12219(8) 0.9366(5) 0.41161(9) 0.0505(7) Uani 1 1 d
C45 C 0.11724(8) 0.7153(5) 0.42361(10) 0.0531(8) Uani 1 1 d
C46 C 0.14391(7) 0.5724(5) 0.43441(9) 0.0533(8) Uani 1 1 d
H24A H 0.1710(5) 0.563(3) 0.3346(7) 0.047(7) Uiso 1 1 d
H24B H 0.1648(5) 0.335(3) 0.3532(8) 0.056(7) Uiso 1 1 d
H25A H 0.1271(4) 0.565(3) 0.2485(6) 0.018(6) Uiso 1 1 d
H25B H 0.1295(5) 0.328(4) 0.2280(8) 0.056(7) Uiso 1 1 d
H27 H 0.1782(4) 0.878(3) 0.2713(6) 0.027(6) Uiso 1 1 d
H28A H 0.2256(4) 1.021(3) 0.2665(6) 0.031(7) Uiso 1 1 d
H28B H 0.2416(5) 0.859(3) 0.2541(7) 0.031(7) Uiso 1 1 d
H30A H 0.3200(6) 0.990(5) 0.3823(9) 0.085(12) Uiso 1 1 d
H30B H 0.3072(8) 1.276(5) 0.3786(12) 0.116(16) Uiso 1 1 d
H32 H 0.3264(5) 1.511(4) 0.3371(8) 0.052(9) Uiso 1 1 d
H33 H 0.3659(7) 1.587(5) 0.3305(10) 0.095(12) Uiso 1 1 d
H34 H 0.4068(8) 1.310(5) 0.3565(11) 0.093(13) Uiso 1 1 d
H35 H 0.4064(7) 0.976(5) 0.3843(10) 0.101(13) Uiso 1 1 d
H36 H 0.3649(7) 0.902(5) 0.3960(9) 0.096(11) Uiso 1 1 d
H38 H 0.1215(5) 0.888(3) 0.3047(7) 0.046(7) Uiso 1 1 d
H39 H 0.0687(5) 0.914(3) 0.2986(7) 0.040(7) Uiso 1 1 d
H40 H 0.0595(5) 0.524(3) 0.3181(7) 0.037(8) Uiso 1 1 d
H41 H 0.1033(5) 0.262(3) 0.3349(7) 0.039(7) Uiso 1 1 d
H42 H 0.1845(5) 0.646(3) 0.4320(7) 0.048(8) Uiso 1 1 d
H43 H 0.1600(5) 1.051(4) 0.4067(7) 0.046(7) Uiso 1 1 d
H44 H 0.1071(5) 1.061(3) 0.4028(7) 0.046(7) Uiso 1 1 d
H45 H 0.0991(5) 0.666(3) 0.4226(7) 0.046(7) Uiso 1 1 d
H46 H 0.1469(5) 0.421(4) 0.4429(7) 0.052(8) Uiso 1 1 d

loop_
_atom_site_aniso_label
_atom_site_aniso_U_11
_atom_site_aniso_U_22
_atom_site_aniso_U_33
_atom_site_aniso_U_23
_atom_site_aniso_U_13
_atom_site_aniso_U_12
Fe1 0.03424(19) 0.0407(2) 0.0419(2) -0.00270(17) 0.02687(19) -0.00229(16)
O1 0.0727(13) 0.0878(12) 0.0557(13) 0.0244(11) 0.0513(11) 0.0333(11)
O2 0.0578(14) 0.1182(19) 0.0854(18) -0.0367(14) 0.0355(13) 0.0028(12)
O3 0.0378(11) 0.0868(13) 0.0602(14) 0.0053(10) 0.0272(11) 0.0095(10)
N1 0.0594(16) 0.114(2) 0.0552(18) 0.0279(14) 0.0407(15) 0.0297(14)
N2 0.0611(16) 0.119(2) 0.0452(17) 0.0245(15) 0.0341(14) 0.0267(15)
N3 0.0418(14) 0.0915(17) 0.0408(17) 0.0124(13) 0.0260(14) 0.0167(12)
C1 0.057(2) 0.064(2) 0.055(2) 0.0044(16) 0.040(2) 0.0114(17)
C2 0.080(3) 0.084(3) 0.071(3) 0.018(2) 0.058(2) 0.018(2)
C3 0.0459(17) 0.0786(18) 0.048(2) 0.0076(15) 0.0349(16) 0.0120(15)
C4 0.057(2) 0.089(2) 0.043(2) 0.0159(18) 0.0370(19) 0.0140(18)
C5 0.049(2) 0.097(3) 0.054(3) 0.005(2) 0.036(2) 0.0149(19)
C6 0.0418(19) 0.103(3) 0.033(2) 0.0017(17) 0.0211(16) 0.009(2)
C7 0.046(2) 0.082(3) 0.066(3) 0.005(2) 0.031(2) 0.0045(19)
C8 0.0345(16) 0.074(2) 0.054(2) -0.0029(16) 0.0237(17) -0.0001(15)
C9 0.061(2) 0.126(3) 0.054(3) -0.005(2) 0.024(2) 0.014(2)
C10 0.083(3) 0.124(3) 0.099(4) -0.036(3) 0.052(3) 0.005(3)
C11 0.062(3) 0.085(3) 0.126(5) 0.008(3) 0.056(3) 0.010(2)
C12 0.047(2) 0.108(3) 0.074(3) 0.030(3) 0.028(2) 0.014(2)
C13 0.0410(18) 0.096(2) 0.048(2) 0.006(2) 0.0202(19) 0.0056(19)
C14 0.0343(14) 0.0476(16) 0.0401(19) 0.0041(13) 0.0269(14) 0.0066(12)
C15 0.0386(16) 0.0402(19) 0.062(2) 0.0021(15) 0.0333(16) -0.0026(13)
C16 0.0318(15) 0.060(2) 0.038(2) -0.0024(15) 0.0174(15) -0.0058(13)
C17 0.0403(16) 0.0464(18) 0.053(2) 0.0098(14) 0.0305(16) 0.0044(13)
C18 0.0382(16) 0.0425(17) 0.049(2) -0.0062(13) 0.0288(16) -0.0004(13)
C19 0.076(3) 0.040(2) 0.131(4) -0.003(2) 0.085(3) -0.0014(19)
C20 0.056(2) 0.096(3) 0.070(3) -0.033(3) 0.048(2) -0.012(2)
C21 0.059(2) 0.066(2) 0.078(3) 0.0148(19) 0.056(2) 0.0076(18)
C22 0.0382(18) 0.062(2) 0.079(3) -0.0190(19) 0.038(2) -0.0109(15)
C23 0.0418(18) 0.091(3) 0.058(3) 0.018(2) 0.033(2) 0.0233(19)
Fe2 0.0409(2) 0.0420(2) 0.0371(2) -0.00283(17) 0.02517(19) -0.00357(17)
O4 0.0597(11) 0.0467(10) 0.0579(13) -0.0077(9) 0.0457(10) -0.0098(9)
O5 0.0891(16) 0.1009(17) 0.0584(16) 0.0251(12) 0.0115(14) -0.0279(12)
O6 0.0446(11) 0.0837(14) 0.0492(13) -0.0049(9) 0.0184(11) -0.0298(10)
N4 0.0309(11) 0.0324(12) 0.0436(14) -0.0001(8) 0.0257(10) -0.0011(9)
N5 0.0496(13) 0.0361(13) 0.0750(17) -0.0026(10) 0.0471(13) 0.0009(10)
N6 0.0469(13) 0.0377(13) 0.0704(16) -0.0080(10) 0.0439(12) -0.0060(10)
C24 0.0529(19) 0.0558(18) 0.037(2) 0.0016(15) 0.0301(16) -0.0004(16)
C25 0.0404(17) 0.0555(19) 0.044(2) -0.0120(16) 0.0275(16) -0.0078(15)
C26 0.0304(14) 0.0416(15) 0.0295(15) -0.0040(10) 0.0194(12) -0.0031(12)
C27 0.0319(15) 0.0365(18) 0.0384(18) -0.0037(11) 0.0199(13) 0.0043(12)
C28 0.0411(17) 0.0351(18) 0.053(2) 0.0023(13) 0.0323(17) -0.0002(13)
C29 0.0367(16) 0.0518(18) 0.044(2) 0.0006(13) 0.0210(16) -0.0047(13)
C30 0.052(2) 0.115(4) 0.070(3) -0.029(3) 0.032(2) -0.031(3)
C31 0.0352(15) 0.0550(17) 0.0369(17) -0.0158(14) 0.0180(13) -0.0154(14)
C32 0.064(2) 0.058(2) 0.050(2) -0.0031(16) 0.0263(19) 0.0037(18)
C33 0.111(4) 0.077(3) 0.055(2) -0.0122(19) 0.051(2) -0.039(3)
C34 0.065(3) 0.151(5) 0.075(3) -0.055(3) 0.050(3) -0.055(3)
C35 0.060(3) 0.108(3) 0.093(3) -0.027(2) 0.041(2) 0.006(3)
C36 0.066(2) 0.054(2) 0.078(3) -0.0038(17) 0.037(2) -0.0029(18)
C37 0.0418(16) 0.0395(15) 0.0335(16) -0.0010(11) 0.0249(14) -0.0004(12)
C38 0.0503(18) 0.0461(18) 0.0379(18) -0.0012(12) 0.0271(15) -0.0056(14)
C39 0.0433(18) 0.051(2) 0.048(2) -0.0007(13) 0.0190(15) 0.0087(15)
C40 0.0406(19) 0.069(2) 0.049(2) -0.0142(14) 0.0291(17) -0.0139(17)
C41 0.0550(19) 0.0377(17) 0.0449(19) -0.0052(12) 0.0318(15) -0.0080(14)
C42 0.0433(18) 0.068(2) 0.0431(19) -0.0040(15) 0.0202(16) 0.0014(18)
C43 0.061(2) 0.051(2) 0.0437(19) -0.0053(14) 0.0281(17) -0.0192(16)
C44 0.062(2) 0.0494(18) 0.0476(19) -0.0058(14) 0.0358(17) 0.0025(17)
C45 0.066(2) 0.060(2) 0.050(2) -0.0070(14) 0.0425(18) -0.0128(18)
C46 0.068(2) 0.047(2) 0.0403(19) 0.0018(14) 0.0285(17) 0.0009(17)

loop_
_atom_type_symbol
_atom_type_description
_atom_type_scat_dispersion_real
_atom_type_scat_dispersion_imag
_atom_type_scat_source
C C 0.0033 0.0016 'International Tables Vol C Tables 4.2.6.8 and 6.1.1.4'
H H 0.0000 0.0000 'International Tables Vol C Tables 4.2.6.8 and 6.1.1.4'
Fe Fe 0.3463 0.8444 'International Tables Vol C Tables 4.2.6.8 and 6.1.1.4'
N N 0.0061 0.0033 'International Tables Vol C Tables 4.2.6.8 and 6.1.1.4'
O O 0.0106 0.0060 'International Tables Vol C Tables 4.2.6.8 and 6.1.1.4'

loop_
_geom_angle_atom_site_label_1
_geom_angle_atom_site_label_2
_geom_angle_atom_site_label_3
_geom_angle
C19 Fe1 C20 40.39(13)
C19 Fe1 C21 67.23(13)
C20 Fe1 C21 40.06(12)
C19 Fe1 C15 109.41(12)
C20 Fe1 C15 122.40(13)
C21 Fe1 C15 157.00(14)
C19 Fe1 C18 157.23(16)
C20 Fe1 C18 160.68(15)
C21 Fe1 C18 124.60(12)
C15 Fe1 C18 67.59(10)
C19 Fe1 C23 39.86(12)
C20 Fe1 C23 67.49(15)
C21 Fe1 C23 67.11(13)
C15 Fe1 C23 125.98(12)
C18 Fe1 C23 122.21(14)
C19 Fe1 C14 122.15(13)
C20 Fe1 C14 157.30(14)
C21 Fe1 C14 161.09(13)
C15 Fe1 C14 40.44(9)
C18 Fe1 C14 40.67(9)
C23 Fe1 C14 108.54(12)
C19 Fe1 C22 66.95(12)
C20 Fe1 C22 67.21(13)
C21 Fe1 C22 39.79(12)
C15 Fe1 C22 161.98(14)
C18 Fe1 C22 108.47(11)
C23 Fe1 C22 39.89(11)
C14 Fe1 C22 125.10(13)
C19 Fe1 C17 161.20(16)
C20 Fe1 C17 124.23(16)
C21 Fe1 C17 107.92(12)
C15 Fe1 C17 67.47(10)
C18 Fe1 C17 40.56(10)
C23 Fe1 C17 156.98(14)
C14 Fe1 C17 68.43(10)
C22 Fe1 C17 121.86(11)
C19 Fe1 C16 125.36(13)
C20 Fe1 C16 108.02(14)
C21 Fe1 C16 121.69(14)
C15 Fe1 C16 40.16(9)
C18 Fe1 C16 67.97(11)
C23 Fe1 C16 161.78(14)
C14 Fe1 C16 68.35(10)
C22 Fe1 C16 156.54(13)
C17 Fe1 C16 40.26(9)
C2 O1 C1 112.6(2)
C6 O3 C7 117.0(2)
N3 N1 N2 36.91(13)
N3 N1 C3 71.90(16)
N2 N1 C3 108.8(2)
O1 C1 C14 108.4(2)
O1 C1 H1A 105.3(12)
C14 C1 H1A 114.6(12)
O1 C1 H1B 107.3(14)
C14 C1 H1B 107.9(14)
H1A C1 H1B 113.0(18)
O1 C2 C3 109.5(2)
O1 C2 H2A 102.6(15)
C3 C2 H2A 110.8(15)
O1 C2 H2B 94(2)
C3 C2 H2B 112(2)
H2A C2 H2B 125(2)
N1 C3 C4 108.8(3)
N1 C3 C2 120.0(3)
C4 C3 C2 131.2(3)
C3 C4 H3 133(2)
C6 C5 H5A 108.5(18)
C6 C5 H5B 107.2(16)
H5A C5 H5B 109(2)
O2 C6 O3 126.3(3)
O2 C6 C5 125.1(3)
O3 C6 C5 108.6(3)
O3 C7 C8 108.0(3)
O3 C7 H7A 111.3(15)
C8 C7 H7A 116.0(14)
O3 C7 H7B 107.6(15)
C8 C7 H7B 115.3(16)
H7A C7 H7B 98(2)
C9 C8 C13 118.7(3)
C9 C8 C7 120.4(3)
C13 C8 C7 120.9(3)
C8 C9 C10 120.7(4)
C8 C9 H9 119.7(17)
C10 C9 H9 119.2(18)
C11 C10 C9 119.5(4)
C11 C10 H10 127.8(19)
C9 C10 H10 112.5(19)
C10 C11 C12 120.0(4)
C10 C11 H11 120(2)
C12 C11 H11 120(2)
C11 C12 C13 120.9(4)
C11 C12 H12 119(2)
C13 C12 H12 120(2)
C12 C13 C8 120.2(4)
C12 C13 H13 119.0(19)
C8 C13 H13 120.8(19)
C15 C14 C18 106.8(2)
C15 C14 C1 126.8(2)
C18 C14 C1 126.4(3)
C15 C14 Fe1 69.78(14)
C18 C14 Fe1 69.73(14)
C1 C14 Fe1 127.79(17)
C16 C15 C14 109.5(2)
C16 C15 Fe1 70.34(15)
C14 C15 Fe1 69.78(13)
C16 C15 H15 126.7(12)
C14 C15 H15 123.7(12)
Fe1 C15 H15 124.3(13)
C15 C16 C17 107.5(3)
C15 C16 Fe1 69.50(15)
C17 C16 Fe1 69.77(14)
C15 C16 H16 126.7(12)
C17 C16 H16 125.5(12)
Fe1 C16 H16 121.6(12)
C16 C17 C18 108.0(2)
C16 C17 Fe1 69.97(14)
C18 C17 Fe1 69.47(14)
C16 C17 H17 125.6(12)
C18 C17 H17 126.4(12)
Fe1 C17 H17 125.7(12)
C17 C18 C14 108.3(2)
C17 C18 Fe1 69.97(15)
C14 C18 Fe1 69.60(13)
C17 C18 H18 126.2(12)
C14 C18 H18 125.4(12)
Fe1 C18 H18 123.6(12)
C23 C19 C20 108.5(3)
C23 C19 Fe1 70.64(17)
C20 C19 Fe1 69.98(19)
C23 C19 H19 125.7(17)
C20 C19 H19 125.8(17)
Fe1 C19 H19 126.1(16)
C21 C20 C19 107.2(3)
C21 C20 Fe1 70.02(18)
C19 C20 Fe1 69.6(2)
C21 C20 H20 123(2)
C19 C20 H20 129(2)
Fe1 C20 H20 127(2)
C22 C21 C20 108.5(3)
C22 C21 Fe1 70.53(18)
C20 C21 Fe1 69.92(18)
C22 C21 H21 124.5(16)
C20 C21 H21 127.1(16)
Fe1 C21 H21 125.3(16)
C21 C22 C23 108.1(3)
C21 C22 Fe1 69.67(17)
C23 C22 Fe1 69.97(17)
C21 C22 H22 124.0(15)
C23 C22 H22 127.9(15)
Fe1 C22 H22 124.4(14)
C19 C23 C22 107.7(3)
C19 C23 Fe1 69.50(18)
C22 C23 Fe1 70.14(17)
C19 C23 H23 130.0(17)
C22 C23 H23 122.1(17)
Fe1 C23 H23 122.0(18)
C43 Fe2 C40 157.73(12)
C43 Fe2 C37 123.95(12)
C40 Fe2 C37 68.41(11)
C43 Fe2 C41 160.70(12)
C40 Fe2 C41 40.29(10)
C37 Fe2 C41 40.97(9)
C43 Fe2 C44 40.62(10)
C40 Fe2 C44 121.77(12)
C37 Fe2 C44 159.98(11)
C41 Fe2 C44 157.33(12)
C43 Fe2 C38 108.49(12)
C40 Fe2 C38 67.62(12)
C37 Fe2 C38 40.63(9)
C41 Fe2 C38 67.98(11)
C44 Fe2 C38 123.61(11)
C43 Fe2 C45 67.88(12)
C40 Fe2 C45 107.57(13)
C37 Fe2 C45 158.38(11)
C41 Fe2 C45 122.27(11)
C44 Fe2 C45 40.36(10)
C38 Fe2 C45 159.34(11)
C43 Fe2 C39 122.84(12)
C40 Fe2 C39 39.94(10)
C37 Fe2 C39 68.32(10)
C41 Fe2 C39 67.64(11)
C44 Fe2 C39 107.45(12)
C38 Fe2 C39 40.35(10)
C45 Fe2 C39 123.12(13)
C43 Fe2 C42 40.52(10)
C40 Fe2 C42 159.98(13)
C37 Fe2 C42 108.34(11)
C41 Fe2 C42 124.35(12)
C44 Fe2 C42 68.17(12)
C38 Fe2 C42 123.66(12)
C45 Fe2 C42 67.74(13)
C39 Fe2 C42 159.01(13)
C43 Fe2 C46 67.51(12)
C40 Fe2 C46 123.94(13)
C37 Fe2 C46 123.38(11)
C41 Fe2 C46 108.68(12)
C44 Fe2 C46 67.53(12)
C38 Fe2 C46 159.36(12)
C45 Fe2 C46 39.96(10)
C39 Fe2 C46 159.10(13)
C42 Fe2 C46 40.09(11)
C25 O4 C24 112.8(2)
C29 O6 C30 118.3(3)
N5 N4 C27 110.34(18)
N5 N4 C28 119.6(2)
C27 N4 C28 130.0(2)
N6 N5 N4 106.92(18)
N5 N6 C26 109.09(18)
O4 C24 C37 112.6(2)
O4 C24 H24A 108.1(12)
C37 C24 H24A 113.7(11)
O4 C24 H24B 104.4(14)
C37 C24 H24B 111.8(14)
H24A C24 H24B 105.7(17)
O4 C25 C26 113.1(2)
O4 C25 H25A 111.6(12)
C26 C25 H25A 108.1(11)
O4 C25 H25B 103.7(14)
C26 C25 H25B 108.3(13)
H25A C25 H25B 111.9(17)
C27 C26 N6 107.8(2)
C27 C26 C25 132.0(2)
N6 C26 C25 120.1(2)
N4 C27 C26 105.8(2)
N4 C27 H27 122.4(12)
C26 C27 H27 131.6(13)
N4 C28 C29 113.5(2)
N4 C28 H28A 107.4(13)
C29 C28 H28A 108.0(13)
N4 C28 H28B 110.9(11)
C29 C28 H28B 109.7(12)
H28A C28 H28B 107.0(18)
O5 C29 O6 125.6(3)
O5 C29 C28 124.5(2)
O6 C29 C28 109.9(2)
O6 C30 C31 108.0(3)
O6 C30 H30A 98.4(16)
C31 C30 H30A 95.4(17)
O6 C30 H30B 103(2)
C31 C30 H30B 111(2)
H30A C30 H30B 138(3)
C36 C31 C32 118.9(3)
C36 C31 C30 120.6(3)
C32 C31 C30 120.5(3)
C31 C32 C33 120.0(3)
C31 C32 H32 123.5(17)
C33 C32 H32 116.5(17)
C34 C33 C32 118.8(4)
C34 C33 H33 127(2)
C32 C33 H33 114(2)
C33 C34 C35 121.0(4)
C33 C34 H34 121(2)
C35 C34 H34 118(2)
C34 C35 C36 120.5(4)
C34 C35 H35 119(2)
C36 C35 H35 120(2)
C35 C36 C31 120.8(4)
C35 C36 H36 123.3(17)
C31 C36 H36 115.8(17)
C38 C37 C41 106.7(2)
C38 C37 C24 128.3(2)
C41 C37 C24 125.0(2)
C38 C37 Fe2 69.76(14)
C41 C37 Fe2 69.49(15)
C24 C37 Fe2 127.17(17)
C39 C38 C37 108.5(2)
C39 C38 Fe2 70.03(17)
C37 C38 Fe2 69.61(14)
C39 C38 H38 127.6(13)
C37 C38 H38 123.5(13)
Fe2 C38 H38 120.5(14)
C40 C39 C38 108.0(2)
C40 C39 Fe2 69.62(16)
C38 C39 Fe2 69.62(15)
C40 C39 H39 128.1(14)
C38 C39 H39 123.7(14)
Fe2 C39 H39 122.1(13)
C39 C40 C41 108.7(3)
C39 C40 Fe2 70.43(15)
C41 C40 Fe2 69.95(16)
C39 C40 H40 127.4(15)
C41 C40 H40 123.9(15)
Fe2 C40 H40 124.3(16)
C40 C41 C37 108.1(2)
C40 C41 Fe2 69.76(16)
C37 C41 Fe2 69.54(14)
C40 C41 H41 127.3(14)
C37 C41 H41 124.6(14)
Fe2 C41 H41 125.4(14)
C46 C42 C43 107.4(3)
C46 C42 Fe2 70.25(16)
C43 C42 Fe2 69.24(15)
C46 C42 H42 126.5(14)
C43 C42 H42 126.0(14)
Fe2 C42 H42 123.3(14)
C44 C43 C42 108.1(3)
C44 C43 Fe2 69.75(15)
C42 C43 Fe2 70.23(15)
C44 C43 H43 123.7(14)
C42 C43 H43 128.0(14)
Fe2 C43 H43 122.1(14)
C45 C44 C43 107.7(3)
C45 C44 Fe2 70.12(15)
C43 C44 Fe2 69.63(16)
C45 C44 H44 122.7(14)
C43 C44 H44 129.6(14)
Fe2 C44 H44 124.9(13)
C46 C45 C44 108.1(3)
C46 C45 Fe2 70.45(17)
C44 C45 Fe2 69.52(16)
C46 C45 H45 124.6(13)
C44 C45 H45 127.1(13)
Fe2 C45 H45 122.2(15)
C45 C46 C42 108.7(3)
C45 C46 Fe2 69.58(16)
C42 C46 Fe2 69.66(17)
C45 C46 H46 127.0(15)
C42 C46 H46 124.3(15)
Fe2 C46 H46 125.4(15)

loop_
_geom_bond_atom_site_label_1
_geom_bond_atom_site_label_2
_geom_bond_distance
Fe1 C19 2.016(3)
Fe1 C20 2.020(3)
Fe1 C21 2.022(3)
Fe1 C15 2.028(2)
Fe1 C18 2.030(2)
Fe1 C23 2.030(3)
Fe1 C14 2.028(2)
Fe1 C22 2.033(3)
Fe1 C17 2.036(2)
Fe1 C16 2.039(2)
O1 C2 1.382(3)
O1 C1 1.440(3)
O2 C6 1.184(3)
O3 C6 1.326(3)
O3 C7 1.453(3)
N1 N3 2.122(3)
N1 N2 1.308(3)
N1 C3 1.334(3)
C1 C14 1.469(3)
C1 H1A 1.016(19)
C1 H1B 0.887(17)
C2 C3 1.488(4)
C2 H2A 0.98(2)
C2 H2B 0.96(3)
C3 C4 1.351(4)
C4 H3 0.84(2)
C5 C6 1.510(4)
C5 H5A 0.92(3)
C5 H5B 0.93(2)
C7 C8 1.484(4)
C7 H7A 0.94(2)
C7 H7B 0.94(2)
C8 C9 1.367(4)
C8 C13 1.365(4)
C9 C10 1.392(5)
C9 H9 0.89(2)
C10 C11 1.348(5)
C10 H10 0.93(3)
C11 C12 1.356(5)
C11 H11 0.92(3)
C12 C13 1.372(4)
C12 H12 0.85(3)
C13 H13 0.92(3)
C14 C15 1.402(3)
C14 C18 1.410(3)
C15 C16 1.396(3)
C15 H15 0.891(17)
C16 C17 1.402(3)
C16 H16 0.94(2)
C17 C18 1.410(3)
C17 H17 0.971(18)
C18 H18 0.953(18)
C19 C23 1.379(4)
C19 C20 1.393(5)
C19 H19 0.84(2)
C20 C21 1.384(4)
C20 H20 0.81(3)
C21 C22 1.380(4)
C21 H21 0.90(2)
C22 C23 1.386(4)
C22 H22 0.94(2)
C23 H23 0.92(3)
Fe2 C43 2.026(3)
Fe2 C40 2.027(3)
Fe2 C37 2.030(2)
Fe2 C41 2.029(3)
Fe2 C44 2.027(3)
Fe2 C38 2.032(3)
Fe2 C45 2.035(3)
Fe2 C39 2.037(3)
Fe2 C42 2.039(3)
Fe2 C46 2.046(3)
O4 C25 1.414(3)
O4 C24 1.434(3)
O5 C29 1.167(3)
O6 C29 1.310(3)
O6 C30 1.467(3)
N4 N5 1.336(2)
N4 C27 1.337(3)
N4 C28 1.440(3)
N5 N6 1.311(2)
N6 C26 1.353(2)
C24 C37 1.476(3)
C24 H24A 1.03(2)
C24 H24B 0.94(2)
C25 C26 1.484(3)
C25 H25A 0.928(16)
C25 H25B 0.98(2)
C26 C27 1.348(3)
C27 H27 0.894(17)
C28 C29 1.493(3)
C28 H28A 0.861(18)
C28 H28B 0.93(2)
C30 C31 1.500(4)
C30 H30A 0.98(2)
C30 H30B 0.87(3)
C31 C36 1.360(4)
C31 C32 1.369(4)
C32 C33 1.392(5)
C32 H32 0.85(2)
C33 C34 1.348(5)
C33 H33 0.88(3)
C34 C35 1.345(5)
C34 H34 0.79(3)
C35 C36 1.348(5)
C35 H35 0.90(3)
C36 H36 0.99(3)
C37 C38 1.410(3)
C37 C41 1.421(3)
C38 C39 1.404(4)
C38 H38 0.93(2)
C39 C40 1.388(4)
C39 H39 0.913(18)
C40 C41 1.397(3)
C40 H40 0.83(2)
C41 H41 0.883(18)
C42 C46 1.400(4)
C42 C43 1.408(4)
C42 H42 0.93(2)
C43 C44 1.407(4)
C43 H43 0.93(2)
C44 C45 1.401(3)
C44 H44 0.942(19)
C45 C46 1.395(4)
C45 H45 0.91(2)
C46 H46 0.898(19)

loop_
_geom_hbond_atom_site_label_D
_geom_hbond_atom_site_label_H
_geom_hbond_atom_site_label_A
_geom_hbond_distance_DH
_geom_hbond_distance_HA
_geom_hbond_distance_DA
_geom_hbond_angle_DHA
_geom_hbond_site_symmetry_A
C7 H7A O5 0.94(2) 2.57(2) 3.411(5) 150.0(19) 4_545
C28 H28A N6 0.861(18) 2.507(19) 3.344(3) 164.3(18) 1_565
C28 H28B N5 0.93(2) 2.58(2) 3.364(4) 142.1(15) 4
